data_7237527
loop_
_publ_author_name
'Krykun, Serhii'
'Crou\'e, Vincent'
'Allain, Magali'
'Voitenko, Zoia'
'Arag\'o, Juan'
'Ort\'i, Enrique'
'Goeb, S\'ebastien'
'Sall\'e, Marc'

_publ_section_title
;
 Tuning the electronic properties and the planarity degree in the
 \p-extended TTF series: the prominent role of heteroatoms
;
_journal_issue 48
_journal_name_full 'Journal of Materials Chemistry C'
_journal_page_first 13190
_journal_paper_doi 10.1039/C8TC04730H
_journal_volume 6
_journal_year 2018
_chemical_formula_moiety 'C15 H10 O1 S6'
_chemical_formula_sum 'C15 H10 O S6'
_chemical_formula_weight 398.59
_space_group_IT_number 61
_space_group_name_Hall '-P 2ac 2ab'
_space_group_name_H-M_alt 'P b c a'
_symmetry_cell_setting orthorhombic
_symmetry_space_group_name_Hall '-P 2ac 2ab'
_symmetry_space_group_name_H-M 'P b c a'
_atom_sites_solution_hydrogens geom
_atom_sites_solution_primary direct
_atom_sites_solution_secondary difmap
_audit_creation_date 2015-10-23T14:53:09-00:00
_audit_creation_method 'WinGX routine CIF_UPDATE'
_audit_update_record
;
2018-04-03 deposited with the CCDC.
2018-11-13 downloaded from the CCDC.
;
_cell_angle_alpha 90
_cell_angle_beta 90
_cell_angle_gamma 90
_cell_formula_units_Z 8
_cell_length_a 7.596(2)
_cell_length_b 17.727(2)
_cell_length_c 24.210(3)
_cell_measurement_reflns_used 2351
_cell_measurement_temperature 293(2)
_cell_measurement_theta_max 25.54
_cell_measurement_theta_min 3.63
_cell_volume 3260.0(10)
_computing_cell_refinement 'Dirax (Duisenberg, 1992)'
_computing_data_collection 'Collect (Hooft, 2008)'
_computing_data_reduction 'EvalCCD (Duisenberg et al., 2000)'
_computing_molecular_graphics 'DIAMOND 3.2k (Crystal Impact GbR, 2014)'
_computing_publication_material 'WinGX publication routines (Farrugia, 1999)'
_computing_structure_refinement 'SHELXL-97 (Sheldrick, 2008)'
_computing_structure_solution 'SHELXS-97 (Sheldrick, 2008)'
_diffrn_ambient_temperature 293(2)
_diffrn_detector_area_resol_mean 9
_diffrn_measured_fraction_theta_full 0.994
_diffrn_measured_fraction_theta_max 0.994
_diffrn_measurement_device_type KappaCCD
_diffrn_measurement_method CCD
_diffrn_radiation_monochromator 'horizontally mounted graphite crystal'
_diffrn_radiation_probe x-ray
_diffrn_radiation_type MoK\a
_diffrn_radiation_wavelength 0.71073
_diffrn_reflns_av_R_equivalents 0.1376
_diffrn_reflns_limit_h_max 7
_diffrn_reflns_limit_h_min -9
_diffrn_reflns_limit_k_max 20
_diffrn_reflns_limit_k_min -21
_diffrn_reflns_limit_l_max 29
_diffrn_reflns_limit_l_min -27
_diffrn_reflns_number 18049
_diffrn_reflns_theta_full 25.54
_diffrn_reflns_theta_max 25.54
_diffrn_reflns_theta_min 3.63
_exptl_absorpt_coefficient_mu 0.835
_exptl_absorpt_correction_T_max 0.983
_exptl_absorpt_correction_T_min 0.912
_exptl_absorpt_correction_type multi-scan
_exptl_absorpt_process_details
;
 '(SADABS (Sheldrick, Bruker, 2008))'
;
_exptl_crystal_colour black
_exptl_crystal_density_diffrn 1.624
_exptl_crystal_density_method 'not measured'
_exptl_crystal_description needle
_exptl_crystal_F_000 1632
_exptl_crystal_size_max 0.34
_exptl_crystal_size_mid 0.03
_exptl_crystal_size_min 0.02
_refine_diff_density_max 0.443
_refine_diff_density_min -0.363
_refine_ls_extinction_method none
_refine_ls_goodness_of_fit_ref 1.075
_refine_ls_hydrogen_treatment constr
_refine_ls_matrix_type full
_refine_ls_number_parameters 214
_refine_ls_number_reflns 3033
_refine_ls_number_restraints 0
_refine_ls_restrained_S_all 1.075
_refine_ls_R_factor_all 0.1761
_refine_ls_R_factor_gt 0.0745
_refine_ls_shift/su_max 0
_refine_ls_structure_factor_coef Fsqd
_refine_ls_weighting_details 'calc w=1/[\s^2^(Fo^2^)+(0.0430P)^2^+7.8578P] where P=(Fo^2^+2Fc^2^)/3'
_refine_ls_weighting_scheme calc
_refine_ls_wR_factor_gt 0.1269
_refine_ls_wR_factor_ref 0.1576
_reflns_number_gt 1536
_reflns_number_total 3033
_reflns_threshold_expression >2sigma(I)
_cod_data_source_file c8tc04730h2.cif
_cod_data_source_block sad
_cod_database_code 7237527

loop_
_symmetry_equiv_pos_as_xyz
'x, y, z'
'-x+1/2, -y, z+1/2'
'x+1/2, -y+1/2, -z'
'-x, y+1/2, -z+1/2'
'-x, -y, -z'
'x-1/2, y, -z-1/2'
'-x-1/2, y-1/2, z'
'x, -y-1/2, z-1/2'

loop_
_atom_site_label
_atom_site_type_symbol
_atom_site_fract_x
_atom_site_fract_y
_atom_site_fract_z
_atom_site_U_iso_or_equiv
_atom_site_adp_type
_atom_site_occupancy
_atom_site_calc_flag
_atom_site_refinement_flags
_atom_site_disorder_group
_atom_site_disorder_assembly
C1 C 0.2862(8) 0.0917(3) 0.2979(2) 0.0320(14) Uani 1 d . . .
C2 C 0.1888(9) -0.0025(4) 0.3764(2) 0.0465(18) Uani 1 d . . .
C3 C 0.2364(9) 0.0600(4) 0.4029(2) 0.0403(17) Uani 1 d . . .
C4 C 0.2868(12) -0.1270(5) 0.4388(3) 0.089(3) Uani 1 d . . .
H4A H 0.3669 -0.1446 0.411 0.133 Uiso 1 calc R . .
H4B H 0.2488 -0.1688 0.461 0.133 Uiso 1 calc R . .
H4C H 0.345 -0.0906 0.4618 0.133 Uiso 1 calc R . .
C5 C 0.2462(15) 0.1672(5) 0.4858(3) 0.094(3) Uani 1 d . . .
H5A H 0.3634 0.1832 0.4768 0.142 Uiso 1 calc R . .
H5B H 0.2223 0.1783 0.5239 0.142 Uiso 1 calc R . .
H5C H 0.1633 0.1934 0.4628 0.142 Uiso 1 calc R . .
C6 C 0.3196(7) 0.1279(3) 0.2481(2) 0.0271(13) Uani 1 d . . A
C7 C 0.3928(7) 0.2050(3) 0.2446(2) 0.0289(14) Uani 1 d . . .
C8A C 0.455(4) 0.2559(16) 0.2853(8) 0.0338(15) Uani 0.576(5) d P 1 A
H8A H 0.4602 0.2447 0.3227 0.041 Uiso 0.576(5) calc PR 1 A
C8B C 0.488(8) 0.314(3) 0.200(3) 0.0571(15) Uani 0.424(5) d P 2 A
H8B H 0.5163 0.3479 0.1714 0.069 Uiso 0.424(5) calc PR 2 A
C9 C 0.5100(9) 0.3270(4) 0.2622(3) 0.0494(19) Uani 1 d . . .
H9 H 0.5495 0.3675 0.2833 0.059 Uiso 1 calc R 1 A
C10 C 0.4149(8) 0.2406(3) 0.1942(3) 0.0358(15) Uani 1 d . . A
C11 C 0.3710(9) 0.2073(4) 0.1416(3) 0.0474(19) Uani 1 d . . .
C12 C 0.3072(8) 0.1302(4) 0.1455(2) 0.0400(16) Uani 1 d . . A
C13 C 0.2838(7) 0.0926(3) 0.1952(2) 0.0294(14) Uani 1 d . . .
C14A C 0.264(5) 0.077(2) 0.1002(9) 0.0501(17) Uani 0.576(5) d P 4 A
H14A H 0.2778 0.0879 0.0629 0.06 Uiso 0.576(5) calc PR 4 A
C14B C 0.213(5) 0.0255(14) 0.1816(14) 0.0431(12) Uani 0.424(5) d P 3 A
H14B H 0.1747 -0.0091 0.2078 0.052 Uiso 0.424(5) calc PR 3 A
C15 C 0.2025(9) 0.0111(5) 0.1195(3) 0.058(2) Uani 1 d . . .
H15 H 0.1688 -0.0342 0.1032 0.069 Uiso 1 calc R 3 A
O1 O 0.3889(8) 0.2410(3) 0.09692(18) 0.0741(17) Uani 1 d . . A
S1 S 0.2130(2) -0.00100(9) 0.30461(6) 0.0416(5) Uani 1 d . . .
S2 S 0.3124(3) 0.13503(10) 0.36250(6) 0.0439(5) Uani 1 d . . .
S3 S 0.0978(3) -0.08375(11) 0.40617(8) 0.0659(7) Uani 1 d . . .
S4 S 0.2271(4) 0.06935(12) 0.47466(7) 0.0770(8) Uani 1 d . . .
S5A S 0.4953(16) 0.3287(5) 0.1955(5) 0.0571(15) Uani 0.576(5) d P 1 A
S5B S 0.4456(13) 0.2598(5) 0.3019(2) 0.0338(15) Uani 0.424(5) d P 2 A
S6A S 0.2091(8) 0.00084(19) 0.1860(2) 0.0431(12) Uani 0.576(5) d P 4 A
S6B S 0.2587(16) 0.0871(7) 0.0862(2) 0.0501(17) Uani 0.424(5) d P 3 A

loop_
_atom_site_aniso_label
_atom_site_aniso_U_11
_atom_site_aniso_U_22
_atom_site_aniso_U_33
_atom_site_aniso_U_23
_atom_site_aniso_U_13
_atom_site_aniso_U_12
C1 0.024(3) 0.039(4) 0.033(3) 0.002(3) -0.001(3) 0.007(3)
C2 0.055(5) 0.039(4) 0.045(4) 0.009(3) 0.014(3) 0.006(4)
C3 0.053(5) 0.042(4) 0.026(3) 0.008(3) 0.005(3) 0.009(4)
C4 0.137(9) 0.060(6) 0.069(5) 0.029(4) 0.034(6) 0.039(6)
C5 0.186(11) 0.065(6) 0.033(4) -0.008(4) -0.012(5) -0.006(7)
C6 0.020(3) 0.031(3) 0.030(3) 0.004(3) 0.004(3) 0.008(3)
C7 0.021(3) 0.030(3) 0.036(3) 0.003(3) 0.003(3) 0.008(3)
C8A 0.034(2) 0.029(2) 0.038(4) -0.002(3) 0.004(3) 0.0019(16)
C8B 0.053(2) 0.029(4) 0.089(3) 0.009(3) 0.0127(19) 0.001(3)
C9 0.042(4) 0.034(4) 0.072(6) -0.005(4) 0.006(4) -0.003(3)
C10 0.030(4) 0.026(4) 0.052(4) 0.015(3) 0.006(3) 0.007(3)
C11 0.034(4) 0.068(5) 0.041(4) 0.021(4) 0.008(3) 0.011(4)
C12 0.030(4) 0.048(4) 0.042(4) 0.003(3) 0.002(3) 0.005(4)
C13 0.025(3) 0.034(4) 0.028(3) 0.002(3) 0.001(3) 0.000(3)
C14A 0.056(3) 0.072(4) 0.022(4) -0.002(3) -0.002(3) -0.001(3)
C14B 0.0463(17) 0.032(3) 0.0512(18) -0.008(2) -0.0003(14) -0.002(3)
C15 0.047(5) 0.071(6) 0.054(4) -0.022(4) -0.004(4) -0.006(4)
O1 0.095(4) 0.080(4) 0.047(3) 0.032(3) 0.006(3) -0.004(3)
S1 0.0537(11) 0.0329(9) 0.0383(8) 0.0054(8) 0.0085(8) -0.0047(9)
S2 0.0612(13) 0.0417(11) 0.0288(8) 0.0037(8) -0.0010(8) -0.0026(9)
S3 0.0886(17) 0.0470(13) 0.0621(12) 0.0164(10) 0.0227(11) -0.0063(12)
S4 0.143(2) 0.0594(14) 0.0290(9) 0.0064(9) 0.0095(12) 0.0057(14)
S5A 0.053(2) 0.029(4) 0.089(3) 0.009(3) 0.0127(19) 0.001(3)
S5B 0.034(2) 0.029(2) 0.038(4) -0.002(3) 0.004(3) 0.0019(16)
S6A 0.0463(17) 0.032(3) 0.0512(18) -0.008(2) -0.0003(14) -0.002(3)
S6B 0.056(3) 0.072(4) 0.022(4) -0.002(3) -0.002(3) -0.001(3)

loop_
_atom_type_symbol
_atom_type_description
_atom_type_scat_dispersion_real
_atom_type_scat_dispersion_imag
_atom_type_scat_source
C C 0.0033 0.0016 'International Tables Vol C Tables 4.2.6.8 and 6.1.1.4'
H H 0 0 'International Tables Vol C Tables 4.2.6.8 and 6.1.1.4'
O O 0.0106 0.006 'International Tables Vol C Tables 4.2.6.8 and 6.1.1.4'
S S 0.1246 0.1234 'International Tables Vol C Tables 4.2.6.8 and 6.1.1.4'

loop_
_geom_angle_atom_site_label_1
_geom_angle_atom_site_label_2
_geom_angle_atom_site_label_3
_geom_angle
C6 C1 S1 125.2(4)
C6 C1 S2 123.4(5)
S1 C1 S2 111.4(3)
C3 C2 S1 115.9(5)
C3 C2 S3 126.5(5)
S1 C2 S3 117.6(4)
C2 C3 S4 123.2(5)
C2 C3 S2 117.0(4)
S4 C3 S2 119.8(4)
S3 C4 H4A 109.5
S3 C4 H4B 109.5
H4A C4 H4B 109.5
S3 C4 H4C 109.5
H4A C4 H4C 109.5
H4B C4 H4C 109.5
S4 C5 H5A 109.5
S4 C5 H5B 109.5
H5A C5 H5B 109.5
S4 C5 H5C 109.5
H5A C5 H5C 109.5
H5B C5 H5C 109.5
C1 C6 C13 122.1(5)
C1 C6 C7 123.2(5)
C13 C6 C7 114.7(5)
C10 C7 C8A 106.3(11)
C10 C7 C6 121.3(5)
C8A C7 C6 132.4(11)
C10 C7 S5B 114.8(5)
C8A C7 S5B 9.5(12)
C6 C7 S5B 123.8(5)
C7 C8A C9 112.7(14)
C7 C8A H8A 123.7
C9 C8A H8A 123.7
C10 C8B C9 105(3)
C10 C8B H8B 127.3
C9 C8B H8B 127.3
C8A C9 S5A 112.5(10)
C8A C9 S5B 14.4(9)
S5A C9 S5B 126.1(6)
C8A C9 C8B 103(2)
S5A C9 C8B 10(2)
S5B C9 C8B 116.6(19)
C8A C9 H9 123.7
S5A C9 H9 123.7
S5B C9 H9 110
C8B C9 H9 133.4
C7 C10 C8B 113(3)
C7 C10 C11 124.2(6)
C8B C10 C11 123(3)
C7 C10 S5A 116.9(6)
C8B C10 S5A 5(3)
C11 C10 S5A 118.9(6)
O1 C11 C10 123.1(7)
O1 C11 C12 123.0(6)
C10 C11 C12 113.9(5)
C13 C12 C11 123.4(6)
C13 C12 C14A 107.8(12)
C11 C12 C14A 128.7(12)
C13 C12 S6B 119.8(6)
C11 C12 S6B 116.7(6)
C14A C12 S6B 12.4(13)
C14B C13 C12 105.3(14)
C14B C13 C6 132.2(15)
C12 C13 C6 122.2(5)
C14B C13 S6A 8.4(15)
C12 C13 S6A 112.4(5)
C6 C13 S6A 125.4(4)
C15 C14A C12 111.9(15)
C15 C14A H14A 124
C12 C14A H14A 124
C13 C14B C15 114(2)
C13 C14B H14B 122.9
C15 C14B H14B 122.9
C14A C15 C14B 100.3(16)
C14A C15 S6A 115.6(12)
C14B C15 S6A 16.1(10)
C14A C15 S6B 10.1(14)
C14B C15 S6B 109.6(11)
S6A C15 S6B 125.2(6)
C14A C15 H15 134.4
C14B C15 H15 125.2
S6A C15 H15 109.4
S6B C15 H15 125.2
C1 S1 C2 98.2(3)
C3 S2 C1 97.4(3)
C2 S3 C4 102.4(4)
C3 S4 C5 104.0(3)
C9 S5A C10 91.5(5)
C9 S5B C7 90.4(4)
C15 S6A C13 91.9(4)
C15 S6B C12 90.6(4)

loop_
_geom_bond_atom_site_label_1
_geom_bond_atom_site_label_2
_geom_bond_distance
C1 C6 1.388(7)
C1 S1 1.742(6)
C1 S2 1.755(6)
C2 C3 1.330(9)
C2 S1 1.749(6)
C2 S3 1.752(7)
C3 S4 1.747(6)
C3 S2 1.749(6)
C4 S3 1.809(9)
C4 H4A 0.96
C4 H4B 0.96
C4 H4C 0.96
C5 S4 1.761(8)
C5 H5A 0.96
C5 H5B 0.96
C5 H5C 0.96
C6 C13 1.452(7)
C6 C7 1.476(8)
C7 C10 1.384(7)
C7 C8A 1.42(2)
C7 S5B 1.742(9)
C8A C9 1.44(3)
C8A H8A 0.93
C8B C10 1.43(5)
C8B C9 1.54(7)
C8B H8B 0.93
C9 S5A 1.620(16)
C9 S5B 1.607(11)
C9 H9 0.93
C10 C11 1.442(9)
C10 S5A 1.677(11)
C11 O1 1.244(7)
C11 C12 1.453(9)
C12 C13 1.387(8)
C12 C14A 1.48(3)
C12 S6B 1.668(11)
C13 C14B 1.34(3)
C13 S6A 1.736(7)
C14A C15 1.34(3)
C14A H14A 0.93
C14B C15 1.53(3)
C14B H14B 0.93
C15 S6A 1.621(9)
C15 S6B 1.627(14)
C15 H15 0.93
